data_7047598
loop_
_publ_author_name
'Hill, Anthony F.'
'Manzano, Richard A.'
'Ward, Jas S.'

_publ_section_title
;
 Synthesis and reactivity of selenium functionalised allylidynes and
 propargylidynes.
;
_journal_issue 41
_journal_name_full 'Dalton transactions (Cambridge, England : 2003)'
_journal_page_first 14621
_journal_page_last 14629
_journal_paper_doi 10.1039/c8dt02370k
_journal_volume 47
_journal_year 2018
_chemical_compound_source 'Research School of Chemistry'
_chemical_formula_moiety 'C52 H54 B2 N12 O4 Se2 W2, C6 H6'
_chemical_formula_sum 'C58 H60 B2 N12 O4 Se2 W2'
_chemical_formula_weight 1536.43
_space_group_IT_number 2
_space_group_name_Hall '-P 1'
_space_group_name_H-M_alt 'P -1'
_symmetry_cell_setting triclinic
_symmetry_space_group_name_Hall '-P 1'
_symmetry_space_group_name_H-M 'P -1'
_atom_sites_solution_hydrogens difmap
_atom_sites_solution_primary other
_audit_creation_date 14-07-15
_audit_creation_method CRYSTALS_ver_14.40
_audit_update_record
;
2018-08-04 deposited with the CCDC.
2018-09-19 downloaded from the CCDC.
;
_cell_angle_alpha 76.1006(17)
_cell_angle_beta 81.6539(15)
_cell_angle_gamma 84.5006(14)
_cell_formula_units_Z 2
_cell_length_a 10.1236(2)
_cell_length_b 15.4789(3)
_cell_length_c 19.9039(4)
_cell_measurement_reflns_used 17740
_cell_measurement_temperature 150
_cell_measurement_theta_max 72
_cell_measurement_theta_min 3
_cell_volume 2989.55(11)
_computing_cell_refinement 'CrysAlis, (Oxford Diffraction, 2002)'
_computing_data_collection 'SuperNova, (Oxford Diffraction, 2010)'
_computing_data_reduction 'CrysAlis, (Oxford Diffraction, 2002)'
_computing_molecular_graphics 'CAMERON (Watkin et al., 1996)'
_computing_publication_material 'CRYSTALS (Betteridge et al., 2003)'
_computing_structure_refinement 'CRYSTALS (Betteridge et al., 2003)'
_computing_structure_solution 'Superflip (Palatinus & Chapuis, 2007)'
_diffrn_ambient_temperature 150
_diffrn_measured_fraction_theta_full 0.996
_diffrn_measured_fraction_theta_max 0.996
_diffrn_measurement_device Area
_diffrn_measurement_device_type 'Oxford Diffraction SuperNova'
_diffrn_measurement_method \w
_diffrn_radiation_monochromator Mirror
_diffrn_radiation_type 'Cu K\a'
_diffrn_radiation_wavelength 1.54184
_diffrn_reflns_av_R_equivalents 0.029
_diffrn_reflns_limit_h_max 12
_diffrn_reflns_limit_h_min -11
_diffrn_reflns_limit_k_max 19
_diffrn_reflns_limit_k_min -19
_diffrn_reflns_limit_l_max 23
_diffrn_reflns_limit_l_min -24
_diffrn_reflns_number 36975
_diffrn_reflns_theta_full 72.281
_diffrn_reflns_theta_max 72.281
_diffrn_reflns_theta_min 3.298
_diffrn_standards_number 0
_exptl_absorpt_coefficient_mu 8.846
_exptl_absorpt_correction_T_max 0.71
_exptl_absorpt_correction_T_min 0.62
_exptl_absorpt_correction_type multi-scan
_exptl_absorpt_process_details 'CrysAlis, (Oxford Diffraction, 2002)'
_exptl_crystal_colour red
_exptl_crystal_density_diffrn 1.707
_exptl_crystal_density_method 'not measured'
_exptl_crystal_description plate
_exptl_crystal_F_000 1500
_exptl_crystal_recrystallization_method 'Re-crystallisation from solvent: benzene/hexane'
_exptl_crystal_size_max 0.117
_exptl_crystal_size_mid 0.083
_exptl_crystal_size_min 0.039
_refine_diff_density_max 2.68
_refine_diff_density_min -1.03
_refine_ls_extinction_method None
_refine_ls_goodness_of_fit_ref 0.9384
_refine_ls_hydrogen_treatment noref
_refine_ls_matrix_type full
_refine_ls_number_parameters 721
_refine_ls_number_reflns 11721
_refine_ls_number_restraints 0
_refine_ls_R_factor_all 0.0411
_refine_ls_R_factor_gt 0.0372
_refine_ls_shift/su_max 0.0015490
_refine_ls_shift/su_mean 0.0000248
_refine_ls_structure_factor_coef Fsqd
_refine_ls_weighting_details
;
 Method, part 1, Chebychev polynomial, (Watkin, 1994, Prince, 1982) 
 [weight] = 1.0/[A~0~*T~0~(x)+A~1~*T~1~(x) ... +A~n-1~]*T~n-1~(x)] 
 where A~i~ are the Chebychev coefficients listed below and x= Fcalc/Fmax 
 Method = Robust Weighting (Prince, 1982) 
 W = [weight] * [1-(deltaF/6*sigmaF)^2^]^2^ 
 A~i~ are: 
 0.190E+04 0.316E+04 0.199E+04 867. 213. 
;
_refine_ls_weighting_scheme calc
_refine_ls_wR_factor_all 0.0979
_refine_ls_wR_factor_gt 0.0927
_refine_ls_wR_factor_ref 0.0978
_reflns_limit_h_max 12
_reflns_limit_h_min -12
_reflns_limit_k_max 19
_reflns_limit_k_min -18
_reflns_limit_l_max 24
_reflns_limit_l_min 0
_reflns_number_gt 10564
_reflns_number_total 11767
_reflns_threshold_expression I>2.0\s(I)
_oxford_diffrn_Wilson_B_factor 3.20
_oxford_diffrn_Wilson_scale 0.23
_oxford_refine_ls_r_factor_ref 0.0411
_oxford_refine_ls_scale 2.280(9)
_oxford_reflns_number_all 11722
_oxford_reflns_threshold_expression_ref I>0.0\s(I)
_oxford_structure_analysis_title 'C:\Users\Jas\Desktop\RAM012(F6)( At 23:28 on'
_cod_data_source_file c8dt02370k2.cif
_cod_data_source_block RAM012(F6)(6)
_cod_depositor_comments
;
The following automatic conversions were performed:

'_atom_sites_solution_primary' value 'Other' changed to 'other'
according to
/home/data/users/saulius/crontab/automatic-downloads/rss-feeds/RSC/lib/dictionaries/cif_core.dic
dictionary named 'cif_core.dic' version 2.4.2 from 2011-04-26.

Automatic conversion script
Id: cif_fix_values 4973 2017-02-22 13:04:09Z antanas 

 Adding full bibliography for 7047597--7047599.cif.
;
_cod_original_cell_volume 2989.55(10)
_cod_original_sg_symbol_H-M 'P -1 '
_cod_database_code 7047598

loop_
_symmetry_equiv_pos_as_xyz
x,y,z
-x,-y,-z

loop_
_atom_site_label
_atom_site_type_symbol
_atom_site_fract_x
_atom_site_fract_y
_atom_site_fract_z
_atom_site_U_iso_or_equiv
_atom_site_occupancy
_atom_site_adp_type
B1 B 0.7554(6) 0.0895(4) 0.1000(3) 0.0437 1.0000 Uani
B2 B 0.8485(6) 0.7202(4) 0.5180(3) 0.0437 1.0000 Uani
N11 N 0.9946(4) 0.0538(2) 0.12340(19) 0.0379 1.0000 Uani
N12 N 0.8832(4) 0.0281(2) 0.10353(19) 0.0391 1.0000 Uani
N21 N 0.7962(4) 0.1604(2) 0.19703(19) 0.0387 1.0000 Uani
N22 N 0.7129(4) 0.1139(3) 0.1717(2) 0.0421 1.0000 Uani
N31 N 0.8815(4) 0.2275(3) 0.0484(2) 0.0441 1.0000 Uani
N32 N 0.7818(4) 0.1757(3) 0.0441(2) 0.0450 1.0000 Uani
N41 N 0.8817(4) 0.8296(2) 0.4010(2) 0.0425 1.0000 Uani
N42 N 0.8608(4) 0.8159(3) 0.4722(2) 0.0456 1.0000 Uani
N51 N 1.0036(4) 0.6458(2) 0.4347(2) 0.0413 1.0000 Uani
N52 N 0.9750(4) 0.6620(3) 0.4997(2) 0.0427 1.0000 Uani
N61 N 0.7194(4) 0.6720(3) 0.4341(2) 0.0423 1.0000 Uani
N62 N 0.7247(4) 0.6815(3) 0.5008(2) 0.0417 1.0000 Uani
O7 O 1.2747(4) 0.2180(3) 0.0464(2) 0.0598 1.0000 Uani
O8 O 1.1589(4) 0.1318(3) 0.2661(2) 0.0612 1.0000 Uani
O9 O 0.7057(5) 0.8277(3) 0.2407(2) 0.0677 1.0000 Uani
O10 O 1.1420(4) 0.7764(3) 0.2460(2) 0.0666 1.0000 Uani
Se1 Se 1.17060(6) 0.38170(4) 0.22947(3) 0.0587 1.0000 Uani
Se2 Se 0.75712(6) 0.42927(4) 0.14733(4) 0.0629 1.0000 Uani
W1 W 0.99462(2) 0.195488(13) 0.138721(10) 0.0372 1.0000 Uani
W2 W 0.88587(2) 0.712844(13) 0.350269(10) 0.0392 1.0000 Uani
C1 C 1.0035(5) 0.3044(3) 0.1595(3) 0.0428 1.0000 Uani
C2 C 1.0131(5) 0.3797(3) 0.1856(3) 0.0438 1.0000 Uani
C3 C 0.9126(5) 0.4448(3) 0.1883(3) 0.0448 1.0000 Uani
C4 C 0.9114(5) 0.5138(3) 0.2227(3) 0.0467 1.0000 Uani
C5 C 0.9015(5) 0.5707(3) 0.2551(3) 0.0474 1.0000 Uani
C6 C 0.8922(5) 0.6272(3) 0.2990(3) 0.0449 1.0000 Uani
C7 C 1.1740(5) 0.2119(3) 0.0788(3) 0.0481 1.0000 Uani
C8 C 1.0982(5) 0.1529(3) 0.2214(3) 0.0456 1.0000 Uani
C9 C 0.7701(6) 0.7874(3) 0.2811(3) 0.0524 1.0000 Uani
C10 C 1.0486(6) 0.7555(3) 0.2836(3) 0.0505 1.0000 Uani
C11 C 1.0878(5) -0.0146(3) 0.1246(2) 0.0435 1.0000 Uani
C12 C 1.0351(5) -0.0832(3) 0.1051(3) 0.0487 1.0000 Uani
C13 C 0.9081(5) -0.0548(3) 0.0920(2) 0.0452 1.0000 Uani
C14 C 1.2216(5) -0.0127(4) 0.1455(3) 0.0552 1.0000 Uani
C15 C 0.8078(7) -0.1006(4) 0.0671(3) 0.0591 1.0000 Uani
C21 C 0.7353(5) 0.1717(3) 0.2594(2) 0.0423 1.0000 Uani
C22 C 0.6131(5) 0.1325(4) 0.2734(3) 0.0507 1.0000 Uani
C23 C 0.6023(5) 0.0959(4) 0.2179(3) 0.0495 1.0000 Uani
C24 C 0.7939(5) 0.2190(4) 0.3032(3) 0.0510 1.0000 Uani
C25 C 0.4910(6) 0.0485(5) 0.2044(4) 0.0691 1.0000 Uani
C31 C 0.8857(6) 0.2958(3) -0.0091(3) 0.0508 1.0000 Uani
C32 C 0.7914(6) 0.2861(4) -0.0497(3) 0.0584 1.0000 Uani
C33 C 0.7269(6) 0.2102(4) -0.0150(3) 0.0526 1.0000 Uani
C34 C 0.9802(7) 0.3679(4) -0.0218(3) 0.0636 1.0000 Uani
C35 C 0.6125(7) 0.1694(5) -0.0334(3) 0.0708 1.0000 Uani
C41 C 0.8904(6) 0.9183(3) 0.3760(3) 0.0496 1.0000 Uani
C42 C 0.8735(6) 0.9599(3) 0.4314(3) 0.0589 1.0000 Uani
C43 C 0.8550(6) 0.8946(4) 0.4912(3) 0.0554 1.0000 Uani
C44 C 0.9150(7) 0.9592(3) 0.3007(3) 0.0616 1.0000 Uani
C45 C 0.8301(9) 0.9022(5) 0.5649(3) 0.0796 1.0000 Uani
C51 C 1.1136(5) 0.5887(3) 0.4360(3) 0.0480 1.0000 Uani
C52 C 1.1554(5) 0.5691(3) 0.5013(3) 0.0514 1.0000 Uani
C53 C 1.0679(6) 0.6163(3) 0.5401(3) 0.0514 1.0000 Uani
C54 C 1.1774(6) 0.5576(4) 0.3734(3) 0.0595 1.0000 Uani
C55 C 1.0668(7) 0.6239(4) 0.6133(3) 0.0674 1.0000 Uani
C61 C 0.6017(5) 0.6384(3) 0.4349(3) 0.0501 1.0000 Uani
C62 C 0.5325(5) 0.6268(4) 0.5015(3) 0.0569 1.0000 Uani
C63 C 0.6100(5) 0.6548(3) 0.5414(3) 0.0506 1.0000 Uani
C64 C 0.5616(7) 0.6173(5) 0.3715(3) 0.0690 1.0000 Uani
C65 C 0.5810(6) 0.6610(4) 0.6160(3) 0.0651 1.0000 Uani
C71 C 1.2978(5) 0.3735(3) 0.1495(3) 0.0495 1.0000 Uani
C72 C 1.4114(7) 0.3151(4) 0.1594(4) 0.0692 1.0000 Uani
C73 C 1.5065(7) 0.3151(5) 0.1033(5) 0.0802 1.0000 Uani
C74 C 1.4916(7) 0.3679(5) 0.0403(5) 0.0843 1.0000 Uani
C75 C 1.3791(7) 0.4232(5) 0.0308(4) 0.0777 1.0000 Uani
C76 C 1.2828(6) 0.4270(4) 0.0854(3) 0.0592 1.0000 Uani
C81 C 0.6388(5) 0.5266(4) 0.1683(3) 0.0520 1.0000 Uani
C82 C 0.6710(6) 0.6145(4) 0.1459(3) 0.0623 1.0000 Uani
C83 C 0.5802(7) 0.6814(4) 0.1614(4) 0.0674 1.0000 Uani
C84 C 0.4555(6) 0.6601(5) 0.1961(4) 0.0682 1.0000 Uani
C85 C 0.4221(6) 0.5740(5) 0.2150(3) 0.0681 1.0000 Uani
C86 C 0.5152(6) 0.5073(4) 0.2031(3) 0.0646 1.0000 Uani
C101 C 0.2685(9) 0.8341(5) 0.4846(5) 0.0884 1.0000 Uani
C102 C 0.3781(10) 0.8686(6) 0.4999(4) 0.0926 1.0000 Uani
C103 C 0.4828(8) 0.8922(6) 0.4489(6) 0.0969 1.0000 Uani
C104 C 0.4768(11) 0.8816(7) 0.3857(6) 0.1146 1.0000 Uani
C105 C 0.3648(15) 0.8488(8) 0.3683(5) 0.1242 1.0000 Uani
C106 C 0.2591(9) 0.8247(5) 0.4203(5) 0.0888 1.0000 Uani
H1 H 0.6758 0.0559 0.0873 0.0524 1.0000 Uiso
H2 H 0.8368 0.7212 0.5731 0.0525 1.0000 Uiso
H121 H 1.0777 -0.1375 0.1021 0.0580 1.0000 Uiso
H141 H 1.2667 -0.0707 0.1508 0.0830 1.0000 Uiso
H142 H 1.2739 0.0290 0.1113 0.0830 1.0000 Uiso
H143 H 1.2121 0.0044 0.1890 0.0830 1.0000 Uiso
H151 H 0.8427 -0.1590 0.0646 0.0888 1.0000 Uiso
H152 H 0.7867 -0.0687 0.0224 0.0891 1.0000 Uiso
H153 H 0.7273 -0.1055 0.0988 0.0887 1.0000 Uiso
H221 H 0.5496 0.1308 0.3136 0.0611 1.0000 Uiso
H241 H 0.8072 0.2793 0.2781 0.0761 1.0000 Uiso
H242 H 0.7348 0.2187 0.3450 0.0758 1.0000 Uiso
H243 H 0.8779 0.1902 0.3151 0.0761 1.0000 Uiso
H251 H 0.4551 0.0803 0.1629 0.1040 1.0000 Uiso
H252 H 0.4217 0.0435 0.2428 0.1037 1.0000 Uiso
H253 H 0.5223 -0.0101 0.1995 0.1037 1.0000 Uiso
H321 H 0.7746 0.3237 -0.0918 0.0699 1.0000 Uiso
H341 H 1.0679 0.3422 -0.0157 0.0948 1.0000 Uiso
H342 H 0.9546 0.4050 0.0102 0.0947 1.0000 Uiso
H343 H 0.9805 0.4027 -0.0682 0.0949 1.0000 Uiso
H351 H 0.6270 0.1060 -0.0221 0.1059 1.0000 Uiso
H352 H 0.5306 0.1852 -0.0070 0.1058 1.0000 Uiso
H353 H 0.6066 0.1893 -0.0821 0.1059 1.0000 Uiso
H421 H 0.8757 1.0208 0.4282 0.0711 1.0000 Uiso
H441 H 0.8448 0.9456 0.2786 0.0921 1.0000 Uiso
H442 H 0.9174 1.0216 0.2946 0.0921 1.0000 Uiso
H443 H 0.9985 0.9356 0.2820 0.0921 1.0000 Uiso
H451 H 0.7462 0.8778 0.5858 0.1200 1.0000 Uiso
H452 H 0.8261 0.9638 0.5664 0.1201 1.0000 Uiso
H453 H 0.8996 0.8699 0.5904 0.1200 1.0000 Uiso
H521 H 1.2283 0.5312 0.5163 0.0617 1.0000 Uiso
H541 H 1.1112 0.5378 0.3515 0.0890 1.0000 Uiso
H542 H 1.2208 0.6054 0.3402 0.0890 1.0000 Uiso
H543 H 1.2423 0.5089 0.3860 0.0891 1.0000 Uiso
H551 H 1.1464 0.5953 0.6306 0.1012 1.0000 Uiso
H552 H 1.0626 0.6853 0.6152 0.1011 1.0000 Uiso
H553 H 0.9904 0.5979 0.6426 0.1006 1.0000 Uiso
H621 H 0.4484 0.6049 0.5161 0.0678 1.0000 Uiso
H641 H 0.5605 0.6701 0.3346 0.1041 1.0000 Uiso
H642 H 0.4743 0.5957 0.3821 0.1038 1.0000 Uiso
H643 H 0.6231 0.5734 0.3561 0.1038 1.0000 Uiso
H651 H 0.5820 0.7217 0.6180 0.0979 1.0000 Uiso
H652 H 0.6477 0.6257 0.6419 0.0979 1.0000 Uiso
H653 H 0.4943 0.6392 0.6347 0.0977 1.0000 Uiso
H721 H 1.4213 0.2776 0.2025 0.0827 1.0000 Uiso
H731 H 1.5826 0.2784 0.1093 0.0962 1.0000 Uiso
H741 H 1.5584 0.3675 0.0035 0.1010 1.0000 Uiso
H751 H 1.3678 0.4583 -0.0136 0.0929 1.0000 Uiso
H761 H 1.2075 0.4657 0.0793 0.0710 1.0000 Uiso
H821 H 0.7547 0.6289 0.1215 0.0749 1.0000 Uiso
H831 H 0.6031 0.7406 0.1477 0.0811 1.0000 Uiso
H841 H 0.3942 0.7049 0.2067 0.0818 1.0000 Uiso
H851 H 0.3355 0.5604 0.2364 0.0819 1.0000 Uiso
H861 H 0.4947 0.4477 0.2194 0.0782 1.0000 Uiso
H1011 H 0.1980 0.8170 0.5199 0.1061 1.0000 Uiso
H1021 H 0.3808 0.8763 0.5449 0.1113 1.0000 Uiso
H1031 H 0.5571 0.9162 0.4589 0.1159 1.0000 Uiso
H1041 H 0.5491 0.8975 0.3511 0.1371 1.0000 Uiso
H1051 H 0.3613 0.8436 0.3230 0.1481 1.0000 Uiso
H1061 H 0.1837 0.8024 0.4108 0.1071 1.0000 Uiso

loop_
_atom_site_aniso_label
_atom_site_aniso_U_11
_atom_site_aniso_U_22
_atom_site_aniso_U_33
_atom_site_aniso_U_23
_atom_site_aniso_U_13
_atom_site_aniso_U_12
B1 0.046(3) 0.050(3) 0.040(3) -0.018(2) -0.008(2) -0.007(2)
B2 0.057(3) 0.042(3) 0.033(2) -0.008(2) -0.004(2) -0.011(2)
N11 0.0441(19) 0.0344(18) 0.0382(19) -0.0142(15) -0.0030(15) -0.0062(15)
N12 0.050(2) 0.0364(18) 0.0350(18) -0.0134(15) -0.0067(15) -0.0082(16)
N21 0.0432(19) 0.0402(19) 0.0354(18) -0.0133(15) -0.0035(15) -0.0058(15)
N22 0.044(2) 0.047(2) 0.038(2) -0.0136(16) -0.0067(16) -0.0070(16)
N31 0.053(2) 0.041(2) 0.038(2) -0.0104(16) -0.0028(17) -0.0028(17)
N32 0.048(2) 0.050(2) 0.040(2) -0.0157(17) -0.0099(17) 0.0003(17)
N41 0.057(2) 0.0313(18) 0.040(2) -0.0118(15) -0.0009(17) -0.0050(16)
N42 0.061(2) 0.040(2) 0.040(2) -0.0150(16) -0.0037(17) -0.0101(17)
N51 0.050(2) 0.0355(19) 0.0370(19) -0.0041(15) -0.0076(16) -0.0042(16)
N52 0.053(2) 0.0382(19) 0.0368(19) -0.0043(15) -0.0092(16) -0.0089(16)
N61 0.049(2) 0.0370(19) 0.041(2) -0.0100(16) -0.0026(16) -0.0064(16)
N62 0.049(2) 0.0376(19) 0.0372(19) -0.0090(15) 0.0001(16) -0.0045(16)
O7 0.054(2) 0.067(2) 0.065(2) -0.035(2) 0.0155(18) -0.0222(18)
O8 0.063(2) 0.072(3) 0.054(2) -0.0188(19) -0.0189(19) -0.0002(19)
O9 0.084(3) 0.064(2) 0.053(2) -0.0072(19) -0.023(2) 0.014(2)
O10 0.064(2) 0.064(2) 0.059(2) -0.0038(19) 0.014(2) -0.0008(19)
Se1 0.0602(3) 0.0681(4) 0.0589(3) -0.0319(3) -0.0148(3) -0.0047(3)
Se2 0.0582(3) 0.0620(4) 0.0804(4) -0.0357(3) -0.0194(3) 0.0020(3)
W1 0.04209(12) 0.03499(11) 0.03691(11) -0.01366(8) -0.00104(8) -0.00678(8)
W2 0.05140(13) 0.03272(11) 0.03382(11) -0.01011(8) -0.00354(9) -0.00118(9)
C1 0.040(2) 0.047(3) 0.044(2) -0.018(2) -0.0005(19) -0.0049(19)
C2 0.051(3) 0.040(2) 0.047(3) -0.021(2) 0.000(2) -0.0121(19)
C3 0.049(3) 0.042(2) 0.047(3) -0.016(2) -0.005(2) -0.007(2)
C4 0.056(3) 0.041(2) 0.045(3) -0.012(2) -0.009(2) -0.002(2)
C5 0.058(3) 0.040(2) 0.044(3) -0.011(2) -0.005(2) -0.001(2)
C6 0.058(3) 0.035(2) 0.042(2) -0.0115(19) -0.005(2) -0.001(2)
C7 0.052(3) 0.045(3) 0.053(3) -0.024(2) 0.002(2) -0.015(2)
C8 0.049(3) 0.046(3) 0.044(3) -0.016(2) -0.004(2) -0.006(2)
C9 0.073(3) 0.046(3) 0.039(2) -0.014(2) -0.008(2) 0.005(2)
C10 0.062(3) 0.042(3) 0.045(3) -0.009(2) -0.001(2) 0.001(2)
C11 0.048(2) 0.041(2) 0.041(2) -0.0125(19) 0.0012(19) -0.0010(19)
C12 0.062(3) 0.036(2) 0.050(3) -0.016(2) -0.002(2) -0.002(2)
C13 0.065(3) 0.041(2) 0.031(2) -0.0108(18) -0.002(2) -0.012(2)
C14 0.048(3) 0.049(3) 0.070(3) -0.020(3) -0.007(2) 0.006(2)
C15 0.086(4) 0.050(3) 0.052(3) -0.024(2) -0.013(3) -0.019(3)
C21 0.042(2) 0.044(2) 0.041(2) -0.0126(19) 0.0001(18) -0.0019(19)
C22 0.045(3) 0.059(3) 0.045(3) -0.012(2) 0.005(2) -0.005(2)
C23 0.037(2) 0.056(3) 0.057(3) -0.017(2) -0.002(2) -0.007(2)
C24 0.060(3) 0.055(3) 0.041(2) -0.022(2) 0.006(2) -0.010(2)
C25 0.046(3) 0.097(5) 0.071(4) -0.029(3) -0.002(3) -0.024(3)
C31 0.061(3) 0.046(3) 0.041(2) -0.007(2) -0.001(2) -0.001(2)
C32 0.072(4) 0.057(3) 0.041(3) -0.009(2) -0.008(2) 0.014(3)
C33 0.057(3) 0.059(3) 0.042(3) -0.014(2) -0.010(2) 0.010(2)
C34 0.073(4) 0.052(3) 0.055(3) 0.003(2) 0.002(3) -0.007(3)
C35 0.079(4) 0.080(4) 0.060(4) -0.022(3) -0.032(3) 0.008(3)
C41 0.061(3) 0.031(2) 0.054(3) -0.009(2) 0.003(2) -0.005(2)
C42 0.078(4) 0.034(2) 0.065(3) -0.018(2) 0.001(3) -0.008(2)
C43 0.074(4) 0.044(3) 0.054(3) -0.022(2) -0.004(3) -0.009(2)
C44 0.086(4) 0.034(2) 0.056(3) -0.005(2) 0.005(3) -0.001(2)
C45 0.130(6) 0.062(4) 0.057(4) -0.033(3) 0.000(4) -0.022(4)
C51 0.048(3) 0.037(2) 0.058(3) -0.005(2) -0.008(2) -0.0077(19)
C52 0.044(3) 0.042(3) 0.064(3) -0.002(2) -0.011(2) -0.009(2)
C53 0.060(3) 0.046(3) 0.046(3) 0.002(2) -0.013(2) -0.020(2)
C54 0.053(3) 0.055(3) 0.071(4) -0.021(3) -0.006(3) 0.006(2)
C55 0.081(4) 0.069(4) 0.052(3) -0.001(3) -0.025(3) -0.016(3)
C61 0.055(3) 0.042(2) 0.054(3) -0.008(2) -0.010(2) -0.008(2)
C62 0.049(3) 0.052(3) 0.068(3) -0.010(3) 0.000(2) -0.011(2)
C63 0.053(3) 0.042(2) 0.052(3) -0.007(2) 0.003(2) -0.005(2)
C64 0.069(4) 0.079(4) 0.067(4) -0.018(3) -0.018(3) -0.027(3)
C65 0.068(4) 0.064(3) 0.055(3) -0.009(3) 0.014(3) -0.008(3)
C71 0.045(2) 0.046(3) 0.064(3) -0.023(2) -0.009(2) -0.005(2)
C72 0.064(4) 0.057(3) 0.101(5) -0.036(3) -0.035(4) 0.011(3)
C73 0.055(3) 0.075(4) 0.128(7) -0.059(5) -0.020(4) 0.012(3)
C74 0.059(4) 0.070(4) 0.128(7) -0.048(5) 0.023(4) -0.018(3)
C75 0.079(4) 0.061(4) 0.089(5) -0.017(3) 0.016(4) -0.023(3)
C76 0.061(3) 0.043(3) 0.073(4) -0.013(3) -0.004(3) -0.005(2)
C81 0.053(3) 0.054(3) 0.054(3) -0.021(2) -0.008(2) -0.003(2)
C82 0.051(3) 0.060(3) 0.066(4) -0.001(3) 0.003(3) -0.003(2)
C83 0.069(4) 0.053(3) 0.079(4) -0.008(3) -0.019(3) -0.001(3)
C84 0.061(3) 0.077(4) 0.072(4) -0.031(3) -0.012(3) 0.011(3)
C85 0.052(3) 0.088(5) 0.067(4) -0.028(3) 0.007(3) -0.012(3)
C86 0.060(3) 0.074(4) 0.065(4) -0.024(3) 0.000(3) -0.016(3)
C101 0.093(5) 0.078(5) 0.088(5) -0.013(4) 0.011(4) -0.028(4)
C102 0.107(6) 0.092(6) 0.078(5) -0.019(4) -0.004(4) -0.015(5)
C103 0.075(5) 0.092(6) 0.115(7) -0.014(5) 0.003(5) -0.006(4)
C104 0.111(7) 0.119(8) 0.102(7) -0.034(6) 0.039(6) -0.002(6)
C105 0.191(12) 0.109(8) 0.077(6) -0.033(5) -0.006(7) -0.019(8)
C106 0.101(6) 0.067(4) 0.099(6) -0.015(4) -0.017(5) -0.015(4)

loop_
_atom_type_symbol
_atom_type_scat_dispersion_real
_atom_type_scat_dispersion_imag
_atom_type_scat_Cromer_Mann_a1
_atom_type_scat_Cromer_Mann_b1
_atom_type_scat_Cromer_Mann_a2
_atom_type_scat_Cromer_Mann_b2
_atom_type_scat_Cromer_Mann_a3
_atom_type_scat_Cromer_Mann_b3
_atom_type_scat_Cromer_Mann_a4
_atom_type_scat_Cromer_Mann_b4
_atom_type_scat_Cromer_Mann_c
_atom_type_scat_source
C 0.0181 0.0091 2.3100 20.8439 1.0200 10.2075 1.5886 0.5687 0.8650 51.6512 0.2156 'International Tables Vol C 4.2.6.8 and 6.1.1.4'
H 0.0000 0.0000 0.4930 10.5109 0.3229 26.1257 0.1402 3.1424 0.0408 57.7998 0.0030 'International Tables Vol C 4.2.6.8 and 6.1.1.4'
B 0.0090 0.0039 2.0545 23.2185 1.3326 1.0210 1.0979 60.3498 0.7068 0.1403 -0.1932 'International Tables Vol C 4.2.6.8 and 6.1.1.4'
N 0.0311 0.0180 12.2126 0.0057 3.1322 9.8933 2.0125 28.9975 1.1663 0.5826 -11.5290 'International Tables Vol C 4.2.6.8 and 6.1.1.4'
O 0.0492 0.0322 3.0485 13.2771 2.2868 5.7011 1.5463 0.3239 0.8670 32.9089 0.2508 'International Tables Vol C 4.2.6.8 and 6.1.1.4'
Se -0.7943 1.1372 17.0006 2.4098 5.8196 0.2726 3.9731 15.2372 4.3543 43.8163 2.8409 'International Tables Vol C 4.2.6.8 and 6.1.1.4'
W -5.4734 5.5774 29.0818 1.7203 15.4300 9.2259 14.4327 0.3217 5.1198 57.0560 9.8875 'International Tables Vol C 4.2.6.8 and 6.1.1.4'

loop_
_geom_angle_atom_site_label_1
_geom_angle_atom_site_label_2
_geom_angle_atom_site_label_3
_geom_angle
_geom_angle_publ_flag
N12 B1 N22 109.3(4) yes
N12 B1 N32 109.6(4) yes
N22 B1 N32 108.7(4) yes
N12 B1 H1 109.7 no
N22 B1 H1 109.7 no
N32 B1 H1 109.7 no
N42 B2 N52 109.0(4) yes
N42 B2 N62 108.1(4) yes
N52 B2 N62 108.9(4) yes
N42 B2 H2 110.3 no
N52 B2 H2 110.2 no
N62 B2 H2 110.2 no
N12 N11 W1 119.0(3) yes
N12 N11 C11 106.9(4) yes
W1 N11 C11 134.0(3) yes
B1 N12 N11 120.3(3) yes
B1 N12 C13 130.3(4) yes
N11 N12 C13 109.3(4) yes
N22 N21 W1 120.6(3) yes
N22 N21 C21 107.1(4) yes
W1 N21 C21 132.2(3) yes
B1 N22 N21 119.8(4) yes
B1 N22 C23 130.5(4) yes
N21 N22 C23 109.7(4) yes
N32 N31 W1 121.2(3) yes
N32 N31 C31 106.7(4) yes
W1 N31 C31 132.1(4) yes
B1 N32 N31 119.8(4) yes
B1 N32 C33 130.5(4) yes
N31 N32 C33 109.6(4) yes
N42 N41 W2 119.9(3) yes
N42 N41 C41 106.4(4) yes
W2 N41 C41 133.7(3) yes
B2 N42 N41 120.0(4) yes
B2 N42 C43 129.9(4) yes
N41 N42 C43 110.1(4) yes
N52 N51 W2 121.4(3) yes
N52 N51 C51 106.5(4) yes
W2 N51 C51 132.0(3) yes
B2 N52 N51 120.2(4) yes
B2 N52 C53 130.6(4) yes
N51 N52 C53 109.1(4) yes
N62 N61 W2 120.5(3) yes
N62 N61 C61 106.8(4) yes
W2 N61 C61 132.7(3) yes
B2 N62 N61 120.2(4) yes
B2 N62 C63 130.6(4) yes
N61 N62 C63 109.1(4) yes
C2 Se1 C71 96.2(2) yes
C3 Se2 C81 101.0(2) yes
N21 W1 N31 82.78(14) yes
N21 W1 N11 81.16(13) yes
N31 W1 N11 82.42(14) yes
N21 W1 C1 98.94(17) yes
N31 W1 C1 103.71(18) yes
N11 W1 C1 173.84(18) yes
N21 W1 C7 171.35(16) yes
N31 W1 C7 93.58(19) yes
N11 W1 C7 90.59(16) yes
C1 W1 C7 89.54(19) yes
N21 W1 C8 96.00(17) yes
N31 W1 C8 174.15(17) yes
N11 W1 C8 91.74(17) yes
C1 W1 C8 82.1(2) yes
C7 W1 C8 86.8(2) yes
N61 W2 N51 81.08(15) yes
N61 W2 N41 82.69(14) yes
N51 W2 N41 82.80(14) yes
N61 W2 C6 102.32(19) yes
N51 W2 C6 102.28(18) yes
N41 W2 C6 173.28(18) yes
N61 W2 C9 95.71(19) yes
N51 W2 C9 171.78(17) yes
N41 W2 C9 89.30(18) yes
C6 W2 C9 85.8(2) yes
N61 W2 C10 172.31(19) yes
N51 W2 C10 93.52(19) yes
N41 W2 C10 91.24(18) yes
C6 W2 C10 84.1(2) yes
C9 W2 C10 88.9(2) yes
W1 C1 C2 171.2(4) yes
C1 C2 Se1 116.4(4) yes
C1 C2 C3 123.7(5) yes
Se1 C2 C3 119.4(3) yes
Se2 C3 C2 114.4(3) yes
Se2 C3 C4 120.2(4) yes
C2 C3 C4 125.1(5) yes
C3 C4 C5 175.1(6) yes
C4 C5 C6 173.0(5) yes
C5 C6 W2 174.0(4) yes
W1 C7 O7 177.6(5) yes
W1 C8 O8 177.3(5) yes
W2 C9 O9 177.9(5) yes
W2 C10 O10 177.4(5) yes
N11 C11 C12 108.9(4) yes
N11 C11 C14 122.8(4) yes
C12 C11 C14 128.3(5) yes
C11 C12 C13 106.9(4) yes
C11 C12 H121 126.4 no
C13 C12 H121 126.7 no
C12 C13 N12 108.1(4) yes
C12 C13 C15 129.5(5) yes
N12 C13 C15 122.4(5) yes
C11 C14 H141 109.8 no
C11 C14 H142 110.6 no
H141 C14 H142 109.2 no
C11 C14 H143 109.4 no
H141 C14 H143 108.9 no
H142 C14 H143 108.8 no
C13 C15 H151 109.3 no
C13 C15 H152 111.2 no
H151 C15 H152 109.4 no
C13 C15 H153 110.5 no
H151 C15 H153 108.1 no
H152 C15 H153 108.4 no
N21 C21 C22 108.7(4) yes
N21 C21 C24 123.4(4) yes
C22 C21 C24 127.9(4) yes
C21 C22 C23 106.9(4) yes
C21 C22 H221 126.8 no
C23 C22 H221 126.3 no
C22 C23 N22 107.5(4) yes
C22 C23 C25 130.0(5) yes
N22 C23 C25 122.5(5) yes
C21 C24 H241 109.4 no
C21 C24 H242 109.4 no
H241 C24 H242 109.6 no
C21 C24 H243 110.6 no
H241 C24 H243 109.1 no
H242 C24 H243 108.8 no
C23 C25 H251 110.8 no
C23 C25 H252 109.4 no
H251 C25 H252 108.8 no
C23 C25 H253 110.1 no
H251 C25 H253 109.2 no
H252 C25 H253 108.4 no
N31 C31 C32 109.3(5) yes
N31 C31 C34 122.2(5) yes
C32 C31 C34 128.5(5) yes
C31 C32 C33 106.6(5) yes
C31 C32 H321 126.3 no
C33 C32 H321 127.1 no
C32 C33 N32 107.9(5) yes
C32 C33 C35 130.1(5) yes
N32 C33 C35 122.0(5) yes
C31 C34 H341 109.6 no
C31 C34 H342 110.3 no
H341 C34 H342 108.7 no
C31 C34 H343 109.7 no
H341 C34 H343 109.0 no
H342 C34 H343 109.6 no
C33 C35 H351 109.4 no
C33 C35 H352 110.1 no
H351 C35 H352 108.4 no
C33 C35 H353 109.8 no
H351 C35 H353 108.9 no
H352 C35 H353 110.2 no
N41 C41 C42 109.1(5) yes
N41 C41 C44 122.5(5) yes
C42 C41 C44 128.4(5) yes
C41 C42 C43 107.0(4) yes
C41 C42 H421 126.2 no
C43 C42 H421 126.7 no
C42 C43 N42 107.3(5) yes
C42 C43 C45 129.5(5) yes
N42 C43 C45 123.1(5) yes
C41 C44 H441 108.6 no
C41 C44 H442 108.6 no
H441 C44 H442 110.7 no
C41 C44 H443 109.1 no
H441 C44 H443 110.1 no
H442 C44 H443 109.6 no
C43 C45 H451 108.9 no
C43 C45 H452 109.3 no
H451 C45 H452 109.3 no
C43 C45 H453 110.5 no
H451 C45 H453 108.9 no
H452 C45 H453 109.9 no
N51 C51 C52 110.0(5) yes
N51 C51 C54 122.2(5) yes
C52 C51 C54 127.7(5) yes
C51 C52 C53 105.8(5) yes
C51 C52 H521 127.4 no
C53 C52 H521 126.8 no
C52 C53 N52 108.6(5) yes
C52 C53 C55 129.7(5) yes
N52 C53 C55 121.7(5) yes
C51 C54 H541 110.2 no
C51 C54 H542 110.1 no
H541 C54 H542 108.2 no
C51 C54 H543 110.5 no
H541 C54 H543 108.7 no
H542 C54 H543 109.1 no
C53 C55 H551 109.7 no
C53 C55 H552 110.2 no
H551 C55 H552 108.6 no
C53 C55 H553 111.1 no
H551 C55 H553 109.8 no
H552 C55 H553 107.4 no
N61 C61 C62 109.0(5) yes
N61 C61 C64 122.1(5) yes
C62 C61 C64 128.9(5) yes
C61 C62 C63 107.2(5) yes
C61 C62 H621 126.5 no
C63 C62 H621 126.2 no
C62 C63 N62 107.8(5) yes
C62 C63 C65 129.6(5) yes
N62 C63 C65 122.6(5) yes
C61 C64 H641 109.9 no
C61 C64 H642 109.6 no
H641 C64 H642 108.7 no
C61 C64 H643 110.5 no
H641 C64 H643 108.8 no
H642 C64 H643 109.4 no
C63 C65 H651 108.6 no
C63 C65 H652 109.5 no
H651 C65 H652 109.9 no
C63 C65 H653 108.8 no
H651 C65 H653 110.1 no
H652 C65 H653 109.9 no
Se1 C71 C72 118.3(5) yes
Se1 C71 C76 121.2(4) yes
C72 C71 C76 120.5(6) yes
C71 C72 C73 117.8(7) yes
C71 C72 H721 121.0 no
C73 C72 H721 121.2 no
C72 C73 C74 121.6(6) yes
C72 C73 H731 118.7 no
C74 C73 H731 119.7 no
C73 C74 C75 120.3(7) yes
C73 C74 H741 119.8 no
C75 C74 H741 119.9 no
C74 C75 C76 120.3(8) yes
C74 C75 H751 119.9 no
C76 C75 H751 119.8 no
C71 C76 C75 119.6(6) yes
C71 C76 H761 120.0 no
C75 C76 H761 120.5 no
Se2 C81 C82 122.8(4) yes
Se2 C81 C86 117.7(4) yes
C82 C81 C86 119.4(5) yes
C81 C82 C83 119.9(5) yes
C81 C82 H821 120.5 no
C83 C82 H821 119.6 no
C82 C83 C84 119.5(6) yes
C82 C83 H831 119.9 no
C84 C83 H831 120.6 no
C83 C84 C85 120.4(6) yes
C83 C84 H841 119.7 no
C85 C84 H841 119.9 no
C84 C85 C86 119.9(6) yes
C84 C85 H851 119.8 no
C86 C85 H851 120.3 no
C85 C86 C81 120.8(6) yes
C85 C86 H861 120.0 no
C81 C86 H861 119.2 no
C102 C101 C106 122.0(8) yes
C102 C101 H1011 119.3 no
C106 C101 H1011 118.7 no
C101 C102 C103 119.8(8) yes
C101 C102 H1021 120.3 no
C103 C102 H1021 119.9 no
C102 C103 C104 119.2(9) yes
C102 C103 H1031 120.1 no
C104 C103 H1031 120.7 no
C103 C104 C105 122.2(9) yes
C103 C104 H1041 118.9 no
C105 C104 H1041 118.9 no
C104 C105 C106 118.3(9) yes
C104 C105 H1051 121.0 no
C106 C105 H1051 120.7 no
C105 C106 C101 118.5(9) yes
C105 C106 H1061 120.9 no
C101 C106 H1061 120.6 no

loop_
_geom_bond_atom_site_label_1
_geom_bond_atom_site_label_2
_geom_bond_distance
_geom_bond_publ_flag
B1 N12 1.529(7) yes
B1 N22 1.554(6) yes
B1 N32 1.535(7) yes
B1 H1 1.090 no
B2 N42 1.548(6) yes
B2 N52 1.545(7) yes
B2 N62 1.554(7) yes
B2 H2 1.090 no
N11 N12 1.370(5) yes
N11 W1 2.286(3) yes
N11 C11 1.347(6) yes
N12 C13 1.352(6) yes
N21 N22 1.377(5) yes
N21 W1 2.215(4) yes
N21 C21 1.346(6) yes
N22 C23 1.346(6) yes
N31 N32 1.372(6) yes
N31 W1 2.203(4) yes
N31 C31 1.357(6) yes
N32 C33 1.346(6) yes
N41 N42 1.369(5) yes
N41 W2 2.268(4) yes
N41 C41 1.350(6) yes
N42 C43 1.352(6) yes
N51 N52 1.360(5) yes
N51 W2 2.198(4) yes
N51 C51 1.352(6) yes
N52 C53 1.360(6) yes
N61 N62 1.379(5) yes
N61 W2 2.214(4) yes
N61 C61 1.342(6) yes
N62 C63 1.354(6) yes
O7 C7 1.124(6) yes
O8 C8 1.121(6) yes
O9 C9 1.137(6) yes
O10 C10 1.138(7) yes
Se1 C2 1.932(5) yes
Se1 C71 1.917(5) yes
Se2 C3 1.934(5) yes
Se2 C81 1.922(5) yes
W1 C1 1.842(5) yes
W1 C7 2.024(5) yes
W1 C8 2.022(5) yes
W2 C6 1.849(5) yes
W2 C9 2.013(5) yes
W2 C10 2.016(5) yes
C1 C2 1.403(6) yes
C2 C3 1.367(7) yes
C3 C4 1.397(7) yes
C4 C5 1.199(7) yes
C5 C6 1.367(7) yes
C11 C12 1.389(7) yes
C11 C14 1.478(7) yes
C12 C13 1.359(7) yes
C12 H121 0.919 no
C13 C15 1.494(7) yes
C14 H141 0.957 no
C14 H142 0.955 no
C14 H143 0.954 no
C15 H151 0.948 no
C15 H152 0.951 no
C15 H153 0.953 no
C21 C22 1.393(7) yes
C21 C24 1.479(7) yes
C22 C23 1.379(7) yes
C22 H221 0.947 no
C23 C25 1.491(7) yes
C24 H241 0.959 no
C24 H242 0.951 no
C24 H243 0.956 no
C25 H251 0.957 no
C25 H252 0.954 no
C25 H253 0.954 no
C31 C32 1.377(8) yes
C31 C34 1.491(8) yes
C32 C33 1.382(8) yes
C32 H321 0.926 no
C33 C35 1.498(9) yes
C34 H341 0.949 no
C34 H342 0.951 no
C34 H343 0.951 no
C35 H351 0.955 no
C35 H352 0.958 no
C35 H353 0.953 no
C41 C42 1.387(8) yes
C41 C44 1.474(8) yes
C42 C43 1.368(8) yes
C42 H421 0.931 no
C43 C45 1.484(8) yes
C44 H441 0.952 no
C44 H442 0.946 no
C44 H443 0.950 no
C45 H451 0.959 no
C45 H452 0.958 no
C45 H453 0.957 no
C51 C52 1.380(8) yes
C51 C54 1.484(8) yes
C52 C53 1.364(8) yes
C52 H521 0.935 no
C53 C55 1.488(8) yes
C54 H541 0.959 no
C54 H542 0.958 no
C54 H543 0.962 no
C55 H551 0.950 no
C55 H552 0.956 no
C55 H553 0.958 no
C61 C62 1.386(8) yes
C61 C64 1.495(8) yes
C62 C63 1.358(8) yes
C62 H621 0.928 no
C63 C65 1.496(8) yes
C64 H641 0.959 no
C64 H642 0.953 no
C64 H643 0.953 no
C65 H651 0.951 no
C65 H652 0.956 no
C65 H653 0.962 no
C71 C72 1.400(8) yes
C71 C76 1.365(8) yes
C72 C73 1.363(11) yes
C72 H721 0.927 no
C73 C74 1.343(12) yes
C73 H731 0.917 no
C74 C75 1.365(11) yes
C74 H741 0.924 no
C75 C76 1.359(9) yes
C75 H751 0.936 no
C76 H761 0.927 no
C81 C82 1.381(8) yes
C81 C86 1.362(8) yes
C82 C83 1.378(9) yes
C82 H821 0.931 no
C83 C84 1.378(9) yes
C83 H831 0.933 no
C84 C85 1.357(10) yes
C84 H841 0.928 no
C85 C86 1.370(9) yes
C85 H851 0.937 no
C86 H861 0.935 no
C101 C102 1.378(12) yes
C101 C106 1.340(12) yes
C101 H1011 0.936 no
C102 C103 1.368(12) yes
C102 H1021 0.937 no
C103 C104 1.317(14) yes
C103 H1031 0.936 no
C104 C105 1.405(16) yes
C104 H1041 0.937 no
C105 C106 1.387(14) yes
C105 H1051 0.931 no
C106 H1061 0.928 no
